data_1562142
loop_
_publ_author_name
'Ahn, Hyun Sun'
'Lee, Eun Pyo'
'Chang, Hong-Young'
'Lee, Dong Woo'
'Ok, Kang Min'

_publ_section_title
;
 Sr3Bi2(SeO3)6&#x00B7;H2O: A novel anionic layer consisting of
 second-order Jahn--Teller (SOJT) distortive cations
;
_journal_name_full 'Journal of Solid State Chemistry'
_journal_page_first 73
_journal_page_last 78
_journal_paper_doi 10.1016/j.jssc.2014.09.018
_journal_volume 221
_journal_year 2015
_chemical_formula_sum 'Bi2 H2 O19 Se6 Sr3'
_chemical_formula_weight 1460.6
_space_group_crystal_system monoclinic
_space_group_IT_number 11
_space_group_name_Hall '-P 2yb'
_space_group_name_H-M_alt 'P 1 21/m 1'
_atom_sites_solution_primary direct
_atom_sites_solution_secondary difmap
_cell_angle_alpha 90
_cell_angle_beta 92.299(10)
_cell_angle_gamma 90
_cell_formula_units_Z 2
_cell_length_a 7.0054(10)
_cell_length_b 17.5092(3)
_cell_length_c 7.3053(10)
_cell_measurement_temperature 298.0(2)
_cell_volume 895.34(18)
_computing_structure_refinement 'SHELXL-97 (Sheldrick, 1997)'
_diffrn_ambient_temperature 298.0(2)
_diffrn_measured_fraction_theta_full 0.995
_diffrn_measured_fraction_theta_max 0.995
_diffrn_measurement_device_type 'Bruker SMART Breeze'
_diffrn_measurement_method CCD
_diffrn_radiation_monochromator graphite
_diffrn_radiation_type MoK\a
_diffrn_radiation_wavelength 0.71073
_diffrn_reflns_av_R_equivalents 0.067
_diffrn_reflns_av_unetI/netI 0.0462
_diffrn_reflns_limit_h_max 9
_diffrn_reflns_limit_h_min -9
_diffrn_reflns_limit_k_max 23
_diffrn_reflns_limit_k_min -23
_diffrn_reflns_limit_l_max 9
_diffrn_reflns_limit_l_min -9
_diffrn_reflns_number 17990
_diffrn_reflns_theta_full 28.4
_diffrn_reflns_theta_max 28.4
_diffrn_reflns_theta_min 2.33
_exptl_absorpt_coefficient_mu 40.762
_exptl_absorpt_correction_T_max 0.61
_exptl_absorpt_correction_T_min 0.22
_exptl_absorpt_correction_type empirical
_exptl_absorpt_process_details
; 
 SADABS(Blessing, 1995) 
;
_exptl_crystal_colour Colorless
_exptl_crystal_density_diffrn 5.418
_exptl_crystal_density_method 'not measured'
_exptl_crystal_description Block
_exptl_crystal_F_000 1276
_exptl_crystal_size_max 0.044
_exptl_crystal_size_mid 0.033
_exptl_crystal_size_min 0.012
_refine_diff_density_max 3.869
_refine_diff_density_min -2.31
_refine_diff_density_rms 0.399
_refine_ls_extinction_coef 0.00040(9)
_refine_ls_extinction_expression Fc^*^=kFc[1+0.001xFc^2^\l^3^/sin(2\q)]^-1/4^
_refine_ls_extinction_method SHELXL
_refine_ls_goodness_of_fit_ref 1.073
_refine_ls_matrix_type full
_refine_ls_number_parameters 146
_refine_ls_number_reflns 2316
_refine_ls_number_restraints 0
_refine_ls_restrained_S_all 1.073
_refine_ls_R_factor_all 0.0502
_refine_ls_R_factor_gt 0.0363
_refine_ls_shift/su_max 0
_refine_ls_shift/su_mean 0
_refine_ls_structure_factor_coef Fsqd
_refine_ls_weighting_details 'calc w=1/[\s^2^(Fo^2^)+(0.0416P)^2^+22.2651P] where P=(Fo^2^+2Fc^2^)/3'
_refine_ls_weighting_scheme calc
_refine_ls_wR_factor_gt 0.0975
_refine_ls_wR_factor_ref 0.1012
_reflns_number_gt 1851
_reflns_number_total 2316
_reflns_threshold_expression >2s\(I)
_cod_data_source_file JSSC-2015-221-73.cif
_cod_data_source_block Sr3Bi2(SeO3)6(H2O)
_cod_depositor_comments
;
The following automatic conversions were performed:

data item '_exptl_absorpt_correction_type' value 'EMPIRICAL' was
changed to 'empirical' in accordance with the built-in table derived
from the CIF Core dictionary named 'cif_core.dic' version 2.4.5 last
updated on 2014-11-21.

Automatic conversion script
Id: cif_fix_values 8369 2020-08-20 11:38:08Z andrius 
;
_cod_original_cell_volume 895.34(2)
_cod_original_sg_symbol_H-M 'P 21/m'
_cod_database_code 1562142

loop_
_symmetry_equiv_pos_as_xyz
'x, y, z'
'-x, y+1/2, -z'
'-x, -y, -z'
'x, -y-1/2, z'

loop_
_atom_site_label
_atom_site_type_symbol
_atom_site_fract_x
_atom_site_fract_y
_atom_site_fract_z
_atom_site_U_iso_or_equiv
_atom_site_adp_type
_atom_site_occupancy
_atom_site_symmetry_multiplicity
_atom_site_calc_flag
_atom_site_refinement_flags
_atom_site_disorder_assembly
_atom_site_disorder_group
Bi1 Bi 0.09489(7) 0.58409(3) 0.66102(7) 0.01571(15) Uani 1 1 d . . .
Sr1 Sr 0.59321(14) 0.60421(5) 0.93651(13) 0.0042(2) Uani 1 1 d . . .
Sr2 Sr 0.3528(2) 0.75 0.3300(2) 0.0098(3) Uani 1 2 d S . .
Se1 Se 0.38357(16) 0.42897(6) 0.60842(15) 0.0082(2) Uani 1 1 d . . .
Se2 Se -0.1770(2) 0.75 0.6197(2) 0.0095(3) Uani 1 2 d S . .
Se3 Se 0.3206(2) 0.75 0.8061(2) 0.0073(3) Uani 1 2 d S . .
Se4 Se 1.09143(16) 0.58018(6) 1.15375(15) 0.0072(2) Uani 1 1 d . . .
O1 O 0.1458(11) 0.4523(5) 0.5586(11) 0.0131(17) Uani 1 1 d . . .
O2 O 0.4132(12) 0.4927(5) 0.7825(12) 0.0164(18) Uani 1 1 d . . .
O3 O 0.3648(12) 0.3466(4) 0.7227(12) 0.0135(17) Uani 1 1 d . . .
O4 O 0.0287(19) 0.75 0.5162(19) 0.032(4) Uani 1 2 d S . .
O5 O -0.1407(12) 0.6743(5) 0.7653(13) 0.020(2) Uani 1 1 d . . .
O6 O 0.4872(16) 0.75 0.9791(15) 0.011(2) Uani 1 2 d S . .
O7 O 0.3970(11) 0.6757(4) 0.6760(11) 0.0118(17) Uani 1 1 d . . .
O8 O 1.2357(12) 0.6033(4) 0.9822(11) 0.0123(17) Uani 1 1 d . . .
O9 O 1.2227(12) 0.6099(4) 1.3385(10) 0.0113(16) Uani 1 1 d . . .
O10 O 1.1238(11) 0.4817(4) 1.1660(11) 0.0102(16) Uani 1 1 d . . .
OW1 O 0.0163(19) 0.75 0.1325(18) 0.022(3) Uani 1 2 d S . .

loop_
_atom_site_aniso_label
_atom_site_aniso_U_11
_atom_site_aniso_U_22
_atom_site_aniso_U_33
_atom_site_aniso_U_23
_atom_site_aniso_U_13
_atom_site_aniso_U_12
Bi1 0.0158(3) 0.0155(2) 0.0159(3) -0.00146(17) 0.00214(18) -0.00150(17)
Sr1 0.0059(5) 0.0053(4) 0.0111(4) 0.0015(3) -0.0018(3) -0.0009(3)
Sr2 0.0105(7) 0.0078(6) 0.0112(8) 0 -0.0002(6) 0
Se1 0.0083(5) 0.0096(5) 0.0068(5) 0.0003(4) 0.0006(4) 0.0014(4)
Se2 0.0097(8) 0.0089(7) 0.0099(8) 0 -0.0004(6) 0
Se3 0.0082(7) 0.0078(6) 0.0060(7) 0 -0.0007(6) 0
Se4 0.0085(5) 0.0085(5) 0.0048(5) -0.0004(4) 0.0004(4) -0.0011(4)
O1 0.009(4) 0.021(4) 0.009(4) -0.001(3) -0.002(3) 0.006(3)
O2 0.014(4) 0.017(4) 0.019(5) -0.007(3) -0.001(4) -0.002(3)
O3 0.014(4) 0.012(4) 0.015(4) 0.004(3) -0.001(3) 0.001(3)
O4 0.012(7) 0.067(10) 0.017(7) 0 0.008(6) 0
O5 0.016(5) 0.017(4) 0.028(5) 0.011(4) 0.004(4) 0.004(3)
O6 0.012(6) 0.016(5) 0.004(6) 0 -0.003(4) 0
O7 0.013(4) 0.008(3) 0.014(4) -0.002(3) 0.001(3) -0.002(3)
O8 0.015(4) 0.013(4) 0.010(4) 0.004(3) 0.004(3) -0.005(3)
O9 0.018(4) 0.014(4) 0.005(4) -0.002(3) -0.002(3) -0.006(3)
O10 0.015(4) 0.008(4) 0.008(4) 0.000(3) 0.000(3) 0.000(3)
OW1 0.022(7) 0.025(7) 0.019(7) 0 -0.003(6) 0

loop_
_atom_type_symbol
_atom_type_description
_atom_type_scat_dispersion_real
_atom_type_scat_dispersion_imag
_atom_type_scat_source
O O 0.0106 0.006 'International Tables Vol C Tables 4.2.6.8 and 6.1.1.4'
H H 0 0 'International Tables Vol C Tables 4.2.6.8 and 6.1.1.4'
Se Se -0.0929 2.2259 'International Tables Vol C Tables 4.2.6.8 and 6.1.1.4'
Sr Sr -1.5307 3.2498 'International Tables Vol C Tables 4.2.6.8 and 6.1.1.4'
Bi Bi -4.1077 10.2566 'International Tables Vol C Tables 4.2.6.8 and 6.1.1.4'

loop_
_geom_angle_atom_site_label_1
_geom_angle_atom_site_label_2
_geom_angle_atom_site_label_3
_geom_angle
_geom_angle_site_symmetry_1
_geom_angle_site_symmetry_3
O10 Bi1 O1 76.6(3) 3_667 3_566
O10 Bi1 O5 71.4(3) 3_667 .
O1 Bi1 O5 85.0(3) 3_566 .
O10 Bi1 O1 78.9(3) 3_667 .
O1 Bi1 O1 69.4(3) 3_566 .
O5 Bi1 O1 144.6(3) . .
O10 Bi1 O8 78.7(3) 3_667 1_455
O1 Bi1 O8 154.8(3) 3_566 1_455
O5 Bi1 O8 82.4(3) . 1_455
O1 Bi1 O8 110.6(3) . 1_455
O10 Bi1 O9 146.9(3) 3_667 1_454
O1 Bi1 O9 72.2(3) 3_566 1_454
O5 Bi1 O9 115.8(3) . 1_454
O1 Bi1 O9 80.0(3) . 1_454
O8 Bi1 O9 133.1(2) 1_455 1_454
O10 Bi1 O7 144.8(3) 3_667 .
O1 Bi1 O7 137.3(3) 3_566 .
O5 Bi1 O7 98.3(3) . .
O1 Bi1 O7 117.1(3) . .
O8 Bi1 O7 66.5(2) 1_455 .
O9 Bi1 O7 68.2(2) 1_454 .
O10 Bi1 Sr1 110.64(19) 3_667 .
O1 Bi1 Sr1 162.57(19) 3_566 .
O5 Bi1 Sr1 112.2(2) . .
O1 Bi1 Sr1 95.87(19) . .
O8 Bi1 Sr1 38.46(19) 1_455 .
O9 Bi1 Sr1 96.68(18) 1_454 .
O7 Bi1 Sr1 40.81(17) . .
O10 Bi1 Sr1 35.68(18) 3_667 1_455
O1 Bi1 Sr1 75.9(2) 3_566 1_455
O5 Bi1 Sr1 35.9(2) . 1_455
O1 Bi1 Sr1 111.4(2) . 1_455
O8 Bi1 Sr1 81.07(19) 1_455 1_455
O9 Bi1 Sr1 139.34(18) 1_454 1_455
O7 Bi1 Sr1 128.34(17) . 1_455
Sr1 Bi1 Sr1 119.50(3) . 1_455
O10 Bi1 Sr2 162.72(19) 3_667 .
O1 Bi1 Sr2 96.1(2) 3_566 .
O5 Bi1 Sr2 92.5(2) . .
O1 Bi1 Sr2 113.6(2) . .
O8 Bi1 Sr2 106.20(17) 1_455 .
O9 Bi1 Sr2 35.94(17) 1_454 .
O7 Bi1 Sr2 41.45(17) . .
Sr1 Bi1 Sr2 80.91(3) . .
Sr1 Bi1 Sr2 127.63(2) 1_455 .
O8 Sr1 O2 65.3(3) 1_455 .
O8 Sr1 O5 142.9(3) 1_455 1_655
O2 Sr1 O5 120.0(3) . 1_655
O8 Sr1 O7 66.9(3) 1_455 .
O2 Sr1 O7 79.1(3) . .
O5 Sr1 O7 77.9(3) 1_655 .
O8 Sr1 O10 142.6(2) 1_455 3_767
O2 Sr1 O10 78.6(3) . 3_767
O5 Sr1 O10 64.4(2) 1_655 3_767
O7 Sr1 O10 116.6(2) . 3_767
O8 Sr1 O3 87.2(3) 1_455 3_667
O2 Sr1 O3 134.3(3) . 3_667
O5 Sr1 O3 104.2(3) 1_655 3_667
O7 Sr1 O3 124.3(2) . 3_667
O10 Sr1 O3 113.6(2) 3_767 3_667
O8 Sr1 O2 81.2(3) 1_455 3_667
O2 Sr1 O2 80.2(3) . 3_667
O5 Sr1 O2 135.0(3) 1_655 3_667
O7 Sr1 O2 147.0(3) . 3_667
O10 Sr1 O2 83.7(3) 3_767 3_667
O3 Sr1 O2 59.1(2) 3_667 3_667
O8 Sr1 O6 73.2(3) 1_455 .
O2 Sr1 O6 130.0(3) . .
O5 Sr1 O6 79.2(3) 1_655 .
O7 Sr1 O6 59.3(3) . .
O10 Sr1 O6 142.8(3) 3_767 .
O3 Sr1 O6 66.5(3) 3_667 .
O2 Sr1 O6 120.3(3) 3_667 .
O8 Sr1 Se3 58.75(18) 1_455 .
O2 Sr1 Se3 101.2(2) . .
O5 Sr1 Se3 85.05(19) 1_655 .
O7 Sr1 Se3 30.87(17) . .
O10 Sr1 Se3 142.73(17) 3_767 .
O3 Sr1 Se3 93.49(17) 3_667 .
O2 Sr1 Se3 133.34(19) 3_667 .
O6 Sr1 Se3 30.5(2) . .
O8 Sr1 Se1 83.00(18) 1_455 3_667
O2 Sr1 Se1 107.8(2) . 3_667
O5 Sr1 Se1 123.3(2) 1_655 3_667
O7 Sr1 Se1 143.25(18) . 3_667
O10 Sr1 Se1 100.11(17) 3_767 3_667
O3 Sr1 Se1 29.24(17) 3_667 3_667
O2 Sr1 Se1 29.86(17) 3_667 3_667
O6 Sr1 Se1 93.0(2) . 3_667
Se3 Sr1 Se1 114.93(4) . 3_667
O8 Sr1 Se4 147.00(18) 1_455 .
O2 Sr1 Se4 121.82(19) . .
O5 Sr1 Se4 65.67(19) 1_655 .
O7 Sr1 Se4 143.37(18) . .
O10 Sr1 Se4 50.45(17) 3_767 .
O3 Sr1 Se4 64.94(18) 3_667 .
O2 Sr1 Se4 69.60(18) 3_667 .
O6 Sr1 Se4 108.1(2) . .
Se3 Sr1 Se4 135.76(4) . .
Se1 Sr1 Se4 64.02(3) 3_667 .
O8 Sr1 Bi1 38.31(18) 1_455 .
O2 Sr1 Bi1 45.78(19) . .
O5 Sr1 Bi1 115.5(2) 1_655 .
O7 Sr1 Bi1 41.44(17) . .
O10 Sr1 Bi1 117.60(17) 3_767 .
O3 Sr1 Bi1 124.67(18) 3_667 .
O2 Sr1 Bi1 106.97(18) 3_667 .
O6 Sr1 Bi1 84.3(2) . .
Se3 Sr1 Bi1 55.73(3) . .
Se1 Sr1 Bi1 119.38(3) 3_667 .
Se4 Sr1 Bi1 167.22(3) . .
O9 Sr2 O9 139.0(4) 1_454 4_474
O9 Sr2 O3 150.0(3) 1_454 2_656
O9 Sr2 O3 70.6(3) 4_474 2_656
O9 Sr2 O3 70.6(3) 1_454 3_666
O9 Sr2 O3 150.0(3) 4_474 3_666
O3 Sr2 O3 79.6(4) 2_656 3_666
O9 Sr2 O4 71.74(19) 1_454 .
O9 Sr2 O4 71.74(19) 4_474 .
O3 Sr2 O4 136.5(2) 2_656 .
O3 Sr2 O4 136.5(2) 3_666 .
O9 Sr2 OW1 73.55(19) 1_454 .
O9 Sr2 OW1 73.55(19) 4_474 .
O3 Sr2 OW1 124.2(3) 2_656 .
O3 Sr2 OW1 124.2(3) 3_666 .
O4 Sr2 OW1 62.4(4) . .
O9 Sr2 O6 98.84(19) 1_454 1_554
O9 Sr2 O6 98.84(19) 4_474 1_554
O3 Sr2 O6 65.2(2) 2_656 1_554
O3 Sr2 O6 65.2(2) 3_666 1_554
O4 Sr2 O6 142.5(4) . 1_554
OW1 Sr2 O6 80.1(4) . 1_554
O9 Sr2 O7 115.6(2) 1_454 4_575
O9 Sr2 O7 65.0(2) 4_474 4_575
O3 Sr2 O7 77.4(2) 2_656 4_575
O3 Sr2 O7 111.5(2) 3_666 4_575
O4 Sr2 O7 67.4(3) . 4_575
OW1 Sr2 O7 122.2(3) . 4_575
O6 Sr2 O7 142.5(2) 1_554 4_575
O9 Sr2 O7 65.0(2) 1_454 .
O9 Sr2 O7 115.6(2) 4_474 .
O3 Sr2 O7 111.5(2) 2_656 .
O3 Sr2 O7 77.4(2) 3_666 .
O4 Sr2 O7 67.4(3) . .
OW1 Sr2 O7 122.2(3) . .
O6 Sr2 O7 142.5(2) 1_554 .
O7 Sr2 O7 54.3(3) 4_575 .
O9 Sr2 Se3 86.55(17) 1_454 .
O9 Sr2 Se3 86.55(17) 4_474 .
O3 Sr2 Se3 102.92(19) 2_656 .
O3 Sr2 Se3 102.92(19) 3_666 .
O4 Sr2 Se3 53.7(3) . .
OW1 Sr2 Se3 116.1(3) . .
O6 Sr2 Se3 163.8(2) 1_554 .
O7 Sr2 Se3 29.05(15) 4_575 .
O7 Sr2 Se3 29.05(15) . .
O9 Sr2 Se1 167.07(18) 1_454 2_656
O9 Sr2 Se1 50.85(18) 4_474 2_656
O3 Sr2 Se1 24.77(18) 2_656 2_656
O3 Sr2 Se1 100.90(18) 3_666 2_656
O4 Sr2 Se1 111.70(12) . 2_656
OW1 Sr2 Se1 119.28(6) . 2_656
O6 Sr2 Se1 85.71(12) 1_554 2_656
O7 Sr2 Se1 57.53(16) 4_575 2_656
O7 Sr2 Se1 104.23(16) . 2_656
Se3 Sr2 Se1 85.99(3) . 2_656
O9 Sr2 Se1 50.85(18) 1_454 3_666
O9 Sr2 Se1 167.07(18) 4_474 3_666
O3 Sr2 Se1 100.90(18) 2_656 3_666
O3 Sr2 Se1 24.77(18) 3_666 3_666
O4 Sr2 Se1 111.70(12) . 3_666
OW1 Sr2 Se1 119.28(6) . 3_666
O6 Sr2 Se1 85.71(12) 1_554 3_666
O7 Sr2 Se1 104.23(16) 4_575 3_666
O7 Sr2 Se1 57.53(16) . 3_666
Se3 Sr2 Se1 85.99(3) . 3_666
Se1 Sr2 Se1 118.00(5) 2_656 3_666
O3 Se1 O2 101.7(4) . .
O3 Se1 O1 102.3(4) . .
O2 Se1 O1 95.1(4) . .
O3 Se1 Sr1 50.3(3) . 3_667
O2 Se1 Sr1 51.4(3) . 3_667
O1 Se1 Sr1 104.8(3) . 3_667
O3 Se1 Sr2 41.4(3) . 3_666
O2 Se1 Sr2 115.2(3) . 3_666
O1 Se1 Sr2 134.6(3) . 3_666
Sr1 Se1 Sr2 74.15(4) 3_667 3_666
O4 Se2 O5 100.0(4) . 4_575
O4 Se2 O5 100.0(4) . .
O5 Se2 O5 101.5(6) 4_575 .
O6 Se3 O7 101.2(4) . .
O6 Se3 O7 101.2(4) . 4_575
O7 Se3 O7 99.0(5) . 4_575
O6 Se3 Sr1 53.79(12) . 4_575
O7 Se3 Sr1 123.9(3) . 4_575
O7 Se3 Sr1 51.9(3) 4_575 4_575
O6 Se3 Sr1 53.79(12) . .
O7 Se3 Sr1 51.9(3) . .
O7 Se3 Sr1 123.9(3) 4_575 .
Sr1 Se3 Sr1 101.12(5) 4_575 .
O6 Se3 Sr2 132.5(4) . .
O7 Se3 Sr2 54.0(3) . .
O7 Se3 Sr2 54.0(3) 4_575 .
Sr1 Se3 Sr2 103.12(4) 4_575 .
Sr1 Se3 Sr2 103.12(4) . .
O9 Se4 O8 101.3(4) . .
O9 Se4 O10 101.4(4) . .
O8 Se4 O10 101.2(4) . .
O9 Se4 Sr2 39.3(3) . 1_656
O8 Se4 Sr2 76.3(3) . 1_656
O10 Se4 Sr2 135.8(3) . 1_656
O9 Se4 Sr1 139.8(3) . .
O8 Se4 Sr1 103.3(3) . .
O10 Se4 Sr1 104.3(3) . .
Sr2 Se4 Sr1 119.37(4) 1_656 .
Se1 O1 Bi1 136.8(4) . 3_566
Se1 O1 Bi1 107.8(4) . .
Bi1 O1 Bi1 110.6(3) 3_566 .
Se1 O2 Sr1 150.9(5) . .
Se1 O2 Sr1 98.8(4) . 3_667
Sr1 O2 Sr1 99.8(3) . 3_667
Se1 O3 Sr1 100.4(4) . 3_667
Se1 O3 Sr2 113.9(4) . 3_666
Sr1 O3 Sr2 106.9(3) 3_667 3_666
Se2 O4 Sr2 176.9(8) . .
Se2 O5 Bi1 113.2(4) . .
Se2 O5 Sr1 125.0(4) . 1_455
Bi1 O5 Sr1 110.7(3) . 1_455
Se3 O6 Sr1 95.7(3) . 4_575
Se3 O6 Sr1 95.7(3) . .
Sr1 O6 Sr1 144.5(5) 4_575 .
Se3 O6 Sr2 116.3(5) . 1_556
Sr1 O6 Sr2 102.3(2) 4_575 1_556
Sr1 O6 Sr2 102.3(2) . 1_556
Se3 O7 Sr1 97.3(3) . .
Se3 O7 Bi1 102.5(4) . .
Sr1 O7 Bi1 97.8(2) . .
Se3 O7 Sr2 97.0(3) . .
Sr1 O7 Sr2 153.8(3) . .
Bi1 O7 Sr2 100.5(3) . .
Se4 O8 Bi1 115.6(4) . 1_655
Se4 O8 Sr1 136.1(4) . 1_655
Bi1 O8 Sr1 103.2(3) 1_655 1_655
Se4 O9 Bi1 118.5(4) . 1_656
Se4 O9 Sr2 116.7(4) . 1_656
Bi1 O9 Sr2 108.5(3) 1_656 1_656
Se4 O10 Bi1 115.5(4) . 3_667
Se4 O10 Sr1 130.7(4) . 3_767
Bi1 O10 Sr1 113.1(3) 3_667 3_767

loop_
_geom_bond_atom_site_label_1
_geom_bond_atom_site_label_2
_geom_bond_distance
_geom_bond_site_symmetry_2
Bi1 O10 2.330(8) 3_667
Bi1 O1 2.368(8) 3_566
Bi1 O5 2.429(9) .
Bi1 O1 2.456(8) .
Bi1 O8 2.531(8) 1_455
Bi1 O9 2.593(8) 1_454
Bi1 O7 2.655(8) .
Bi1 Sr1 3.9746(10) .
Bi1 Sr1 4.1344(11) 1_455
Bi1 Sr2 4.2312(12) .
Sr1 O8 2.540(8) 1_455
Sr1 O2 2.559(8) .
Sr1 O5 2.594(9) 1_655
Sr1 O7 2.621(8) .
Sr1 O10 2.622(8) 3_767
Sr1 O3 2.640(8) 3_667
Sr1 O2 2.666(9) 3_667
Sr1 O6 2.680(4) .
Sr1 Se3 3.3053(13) .
Sr1 Se1 3.3723(14) 3_667
Sr1 Se4 3.7991(14) .
Sr2 O9 2.619(8) 1_454
Sr2 O9 2.619(8) 4_474
Sr2 O3 2.642(8) 2_656
Sr2 O3 2.642(8) 3_666
Sr2 O4 2.694(13) .
Sr2 OW1 2.714(13) .
Sr2 O6 2.766(11) 1_554
Sr2 O7 2.848(8) 4_575
Sr2 O7 2.848(8) .
Sr2 Se3 3.495(2) .
Sr2 Se1 3.6559(13) 2_656
Sr2 Se1 3.6559(13) 3_666
Se1 O3 1.675(8) .
Se1 O2 1.699(8) .
Se1 O1 1.739(8) .
Se1 Sr1 3.3723(14) 3_667
Se1 Sr2 3.6559(13) 3_666
Se2 O4 1.654(13) .
Se2 O5 1.712(8) 4_575
Se2 O5 1.712(8) .
Se3 O6 1.685(11) .
Se3 O7 1.709(8) .
Se3 O7 1.709(8) 4_575
Se3 Sr1 3.3053(13) 4_575
Se4 O9 1.685(8) .
Se4 O8 1.691(8) .
Se4 O10 1.740(7) .
Se4 Sr2 3.6964(13) 1_656
O1 Bi1 2.368(8) 3_566
O2 Sr1 2.666(9) 3_667
O3 Sr1 2.640(8) 3_667
O3 Sr2 2.642(8) 3_666
O5 Sr1 2.594(9) 1_455
O6 Sr1 2.680(4) 4_575
O6 Sr2 2.766(11) 1_556
O8 Bi1 2.531(8) 1_655
O8 Sr1 2.540(8) 1_655
O9 Bi1 2.593(8) 1_656
O9 Sr2 2.619(8) 1_656
O10 Bi1 2.330(8) 3_667
O10 Sr1 2.622(8) 3_767
